data_2012347
loop_
_publ_author_name
'Blake, Alexander J.'
'Champness, Neil R.'
'Nicolson, James E. B.'
'Wilson, Claire'

_publ_section_title
;Bis(\m-2-cyanopyridine-<i>N</i>:<i>N</i>')bis[(2-cyanopyridine-<i>N</i>)silver(I)]
 bis(tetrafluoroborate): an anion-linked molecular ladder
;
_journal_issue 11
_journal_name_full 'Acta Crystallographica Section C'
_journal_page_first 1290
_journal_page_last 1291
_journal_paper_doi 10.1107/S0108270101013956
_journal_volume 57
_journal_year 2001
_chemical_formula_iupac '[Ag2 (C6 H4 N2)4] (B F4)2'
_chemical_formula_moiety 'C24 H16 Ag2 N8 2+, 2B F4 -'
_chemical_formula_sum 'C24 H16 Ag2 B2 F8 N8'
_chemical_formula_weight 805.80
_chemical_name_common '[Ag(2CNpy)(mu-2CNpy)]2(BF4)2'
_chemical_name_systematic
;
Bis(\m-2-cyanopyridine-N:N')bis[(2-cyanopyridine-N)silver(I)]
bis(tetrafluoroborate)
;
_space_group_IT_number 14
_symmetry_cell_setting monoclinic
_symmetry_space_group_name_Hall '-P 2ybc'
_symmetry_space_group_name_H-M 'P 1 21/c 1'
_audit_creation_method SHELXL-97
_cell_angle_alpha 90.00
_cell_angle_beta 113.4270(10)
_cell_angle_gamma 90.00
_cell_formula_units_Z 2
_cell_length_a 8.3265(7)
_cell_length_b 25.364(2)
_cell_length_c 7.0865(6)
_cell_measurement_reflns_used 4803
_cell_measurement_temperature 150(2)
_cell_measurement_theta_max 28.61
_cell_measurement_theta_min 2.41
_cell_volume 1373.3(2)
_computing_cell_refinement 'SAINT (Bruker, 2001)'
_computing_data_collection 'SMART (Bruker, 1998)'
_computing_data_reduction 'SAINT and SHELXTL (Bruker, 1997)'
_computing_molecular_graphics 'SHELXTL (Bruker, 1997)'
_computing_publication_material 'SHELXL97 and PLATON (Spek, 2001)'
_computing_structure_refinement 'SHELXL97 (Sheldrick, 1997)'
_computing_structure_solution 'SHELXS97 (Sheldrick, 1990)'
_diffrn_ambient_temperature 150(2)
_diffrn_measured_fraction_theta_full .973
_diffrn_measured_fraction_theta_max .878
_diffrn_measurement_device_type 'Bruker SMART1000 CCD area-detector'
_diffrn_measurement_method \w
_diffrn_radiation_monochromator graphite
_diffrn_radiation_source 'fine-focus sealed tube'
_diffrn_radiation_type MoK\a
_diffrn_radiation_wavelength .71073
_diffrn_reflns_av_R_equivalents .026
_diffrn_reflns_av_sigmaI/netI .019
_diffrn_reflns_limit_h_max 11
_diffrn_reflns_limit_h_min -11
_diffrn_reflns_limit_k_max 32
_diffrn_reflns_limit_k_min -32
_diffrn_reflns_limit_l_max 9
_diffrn_reflns_limit_l_min -9
_diffrn_reflns_number 13628
_diffrn_reflns_theta_full 27.50
_diffrn_reflns_theta_max 29.04
_diffrn_reflns_theta_min 1.61
_diffrn_standards_decay_% none
_diffrn_standards_number 0
_exptl_absorpt_coefficient_mu 1.513
_exptl_absorpt_correction_T_max .717
_exptl_absorpt_correction_T_min .641
_exptl_absorpt_correction_type multi-scan
_exptl_absorpt_process_details '(SADABS; Siemens, 1996)'
_exptl_crystal_colour colourless
_exptl_crystal_density_diffrn 1.949
_exptl_crystal_density_method 'not measured'
_exptl_crystal_description sphenoid
_exptl_crystal_F_000 784
_exptl_crystal_size_max .33
_exptl_crystal_size_mid .22
_exptl_crystal_size_min .14
_refine_diff_density_max .52
_refine_diff_density_min -.43
_refine_ls_extinction_method none
_refine_ls_goodness_of_fit_ref 1.298
_refine_ls_hydrogen_treatment constr
_refine_ls_matrix_type full
_refine_ls_number_parameters 199
_refine_ls_number_reflns 3224
_refine_ls_number_restraints 0
_refine_ls_restrained_S_all 1.298
_refine_ls_R_factor_all .0291
_refine_ls_R_factor_gt .0266
_refine_ls_shift/su_max .001
_refine_ls_shift/su_mean .000
_refine_ls_structure_factor_coef Fsqd
_refine_ls_weighting_details 'calc w = 1/[\s^2^(Fo^2^)+(0.014P)^2^+1.214P] where P = (Fo^2^+2Fc^2^)/3'
_refine_ls_weighting_scheme calc
_refine_ls_wR_factor_ref .0580
_reflns_number_gt 3035
_reflns_number_total 3224
_reflns_threshold_expression I>2\s(I)
_cod_data_source_file sk1494.cif
_cod_data_source_block I
_cod_depositor_comments
;
The following automatic conversions were performed:

'_chemical_melting_point' value 'not recorded' was changed to '?' -
the value is undefined or not given.

Automatic conversion script
Id: cif_fix_values 1646 2011-03-28 12:23:43Z adriana 

The following automatic conversions were performed:

'_chemical_melting_point' value 'not recorded' was changed to '?' -
the value is undefined or not given.

Automatic conversion script
Id: cif_fix_values 1715 2011-07-08 13:25:40Z adriana 
;
_cod_original_sg_symbol_H-M 'P 21/c'
_cod_database_code 2012347
_cod_database_fobs_code 2012347

loop_
_symmetry_equiv_pos_as_xyz
'x, y, z'
'-x, y+1/2, -z+1/2'
'-x, -y, -z'
'x, -y-1/2, z-1/2'

loop_
_atom_site_label
_atom_site_fract_x
_atom_site_fract_y
_atom_site_fract_z
_atom_site_U_iso_or_equiv
_atom_site_adp_type
_atom_site_calc_flag
_atom_site_refinement_flags
_atom_site_occupancy
_atom_site_disorder_assembly
_atom_site_disorder_group
_atom_site_type_symbol
Ag1 .06053(2) .091493(7) -.12561(3) .02405(6) Uani d . 1 . . Ag
N1 -.1132(2) .16448(8) -.2064(3) .0224(4) Uani d . 1 . . N
C2 -.0425(3) .21204(9) -.1404(4) .0230(5) Uani d . 1 . . C
C3 -.1366(3) .25867(10) -.1851(4) .0294(5) Uani d . 1 . . C
H3 -.0806 .2916 -.1390 .035 Uiso calc R 1 . . H
C4 -.3146(3) .25561(11) -.2990(4) .0344(6) Uani d . 1 . . C
H4 -.3841 .2867 -.3303 .041 Uiso calc R 1 . . H
C5 -.3911(3) .20711(10) -.3672(4) .0312(5) Uani d . 1 . . C
H5 -.5135 .2043 -.4458 .037 Uiso calc R 1 . . H
C6 -.2858(3) .16283(10) -.3185(4) .0258(5) Uani d . 1 . . C
H6 -.3385 .1296 -.3671 .031 Uiso calc R 1 . . H
C7 .1430(3) .21251(10) -.0137(4) .0287(5) Uani d . 1 . . C
N8 .2881(3) .21275(10) .0900(4) .0424(6) Uani d . 1 . . N
N11 .3457(2) .07206(7) .0396(3) .0200(4) Uani d . 1 . . N
C12 .3997(3) .03059(9) .1673(3) .0198(4) Uani d . 1 . . C
C13 .5736(3) .01732(9) .2783(3) .0231(5) Uani d . 1 . . C
H13 .6048 -.0128 .3653 .028 Uiso calc R 1 . . H
C14 .6999(3) .04944(10) .2578(4) .0264(5) Uani d . 1 . . C
H14 .8207 .0421 .3320 .032 Uiso calc R 1 . . H
C15 .6477(3) .09221(9) .1281(4) .0267(5) Uani d . 1 . . C
H15 .7324 .1148 .1119 .032 Uiso calc R 1 . . H
C16 .4702(3) .10224(9) .0210(4) .0235(5) Uani d . 1 . . C
H16 .4360 .1317 -.0690 .028 Uiso calc R 1 . . H
C17 .2632(3) -.00218(9) .1827(3) .0220(5) Uani d . 1 . . C
N18 .1588(3) -.02897(8) .1965(3) .0282(4) Uani d . 1 . . N
B1 .1744(3) .11034(11) .4646(4) .0235(5) Uani d . 1 . . B
F1 .1764(2) .15297(6) .5873(2) .0374(4) Uani d . 1 . . F
F2 .11561(19) .06582(6) .5347(2) .0316(3) Uani d . 1 . . F
F3 .0608(2) .12056(7) .2622(2) .0377(4) Uani d . 1 . . F
F4 .34222(19) .10065(6) .4762(2) .0335(3) Uani d . 1 . . F

loop_
_atom_site_aniso_label
_atom_site_aniso_U_11
_atom_site_aniso_U_22
_atom_site_aniso_U_33
_atom_site_aniso_U_12
_atom_site_aniso_U_13
_atom_site_aniso_U_23
Ag1 .01680(9) .02494(10) .02804(10) .00221(6) .00640(7) .00364(7)
N1 .0178(9) .0231(9) .0242(9) .0000(7) .0063(8) .0018(8)
C2 .0173(10) .0247(11) .0262(11) -.0018(8) .0079(9) .0009(9)
C3 .0246(12) .0215(11) .0404(14) -.0015(9) .0112(11) -.0001(10)
C4 .0253(13) .0265(12) .0477(16) .0057(10) .0106(12) .0039(11)
C5 .0166(11) .0307(13) .0392(14) .0017(9) .0036(10) .0030(11)
C6 .0190(11) .0238(11) .0307(12) -.0023(9) .0055(9) .0009(9)
C7 .0225(12) .0230(11) .0364(13) -.0026(9) .0073(10) -.0024(10)
N8 .0230(12) .0351(13) .0581(16) -.0054(9) .0043(11) -.0014(12)
N11 .0178(9) .0199(9) .0206(9) .0001(7) .0059(7) -.0010(7)
C12 .0179(10) .0207(10) .0190(10) -.0014(8) .0053(8) -.0038(8)
C13 .0204(11) .0230(11) .0218(11) .0033(8) .0041(9) -.0008(9)
C14 .0162(11) .0323(13) .0263(12) .0012(9) .0037(9) -.0038(10)
C15 .0211(11) .0268(12) .0320(12) -.0051(9) .0104(10) -.0057(10)
C16 .0220(11) .0213(11) .0260(11) -.0008(8) .0084(9) .0002(9)
C17 .0203(11) .0228(11) .0191(10) .0020(9) .0037(9) .0008(8)
N18 .0248(10) .0276(10) .0294(11) -.0029(8) .0076(9) .0011(8)
B1 .0197(12) .0267(13) .0226(12) .0029(10) .0067(10) .0016(10)
F1 .0419(9) .0315(8) .0373(8) .0081(7) .0142(7) -.0045(7)
F2 .0270(7) .0324(8) .0352(8) -.0025(6) .0122(6) .0048(6)
F3 .0276(8) .0560(10) .0233(7) .0016(7) .0036(6) .0083(7)
F4 .0207(7) .0372(8) .0436(9) -.0001(6) .0139(7) -.0011(7)

loop_
_atom_type_symbol
_atom_type_description
_atom_type_scat_dispersion_real
_atom_type_scat_dispersion_imag
_atom_type_scat_source
C C .0033 .0016 'International Tables Vol C Tables 4.2.6.8 and 6.1.1.4'
H H .0000 .0000 'International Tables Vol C Tables 4.2.6.8 and 6.1.1.4'
B B .0013 .0007 'International Tables Vol C Tables 4.2.6.8 and 6.1.1.4'
N N .0061 .0033 'International Tables Vol C Tables 4.2.6.8 and 6.1.1.4'
F F .0171 .0103 'International Tables Vol C Tables 4.2.6.8 and 6.1.1.4'
Ag Ag -.8971 1.1015 'International Tables Vol C Tables 4.2.6.8 and 6.1.1.4'

loop_
_geom_angle_atom_site_label_1
_geom_angle_atom_site_label_2
_geom_angle_atom_site_label_3
_geom_angle_site_symmetry_1
_geom_angle_site_symmetry_3
_geom_angle
_geom_angle_publ_flag
N1 Ag1 N11 . . 138.04(7) y
N1 Ag1 N18 . 3 97.74(7) y
N1 Ag1 F2 . 1_554 106.71(6) y
N1 Ag1 F3 . . 77.80(6) y
N11 Ag1 N18 . 3 122.80(7) y
N11 Ag1 F2 . 1_554 83.84(6) y
N11 Ag1 F3 . . 87.63(6) y
N18 Ag1 F2 3 1_554 92.30(6) y
N18 Ag1 F3 3 . 94.86(6) y
F2 Ag1 F3 1_554 . 170.95(4) y
C6 N1 C2 . . 117.0(2) ?
C6 N1 Ag1 . . 123.27(16) ?
C2 N1 Ag1 . . 119.76(15) ?
N1 C2 C3 . . 124.0(2) ?
N1 C2 C7 . . 115.8(2) ?
C3 C2 C7 . . 120.2(2) ?
C4 C3 C2 . . 117.7(2) ?
C3 C4 C5 . . 119.6(2) ?
C4 C5 C6 . . 118.5(2) ?
N1 C6 C5 . . 123.2(2) ?
N8 C7 C2 . . 178.3(3) ?
C16 N11 C12 . . 116.77(19) ?
C16 N11 Ag1 . . 121.58(15) ?
C12 N11 Ag1 . . 121.61(15) ?
N11 C12 C13 . . 124.5(2) ?
N11 C12 C17 . . 116.01(19) ?
C13 C12 C17 . . 119.5(2) ?
C14 C13 C12 . . 117.6(2) ?
C15 C14 C13 . . 118.9(2) ?
C14 C15 C16 . . 119.6(2) ?
N11 C16 C15 . . 122.6(2) ?
N18 C17 C12 . . 178.3(3) ?
C17 N18 Ag1 . 3 162.4(2) ?
F1 B1 F4 . . 109.9(2) ?
F1 B1 F3 . . 109.6(2) ?
F4 B1 F3 . . 110.4(2) ?
F1 B1 F2 . . 109.0(2) ?
F4 B1 F2 . . 108.8(2) ?
F3 B1 F2 . . 109.0(2) ?
B1 F3 Ag1 . . 133.31(15) ?
C4 C3 H3 . . 121.2 ?
C2 C3 H3 . . 121.2 ?
C3 C4 H4 . . 120.2 ?
C5 C4 H4 . . 120.2 ?
C4 C5 H5 . . 120.7 ?
C6 C5 H5 . . 120.7 ?
N1 C6 H6 . . 118.4 ?
C5 C6 H6 . . 118.4 ?
C14 C13 H13 . . 121.2 ?
C12 C13 H13 . . 121.2 ?
C15 C14 H14 . . 120.6 ?
C13 C14 H14 . . 120.6 ?
C14 C15 H15 . . 120.2 ?
C16 C15 H15 . . 120.2 ?
N11 C16 H16 . . 118.7 ?
C15 C16 H16 . . 118.7 ?

loop_
_geom_bond_atom_site_label_1
_geom_bond_atom_site_label_2
_geom_bond_site_symmetry_2
_geom_bond_distance
_geom_bond_publ_flag
Ag1 N1 . 2.2778(19) y
Ag1 N11 . 2.2455(19) y
Ag1 N18 3 2.318(2) y
Ag1 F2 1_554 2.7029(15) y
Ag1 F3 . 2.8443(16) y
N1 C6 . 1.338(3) ?
N1 C2 . 1.342(3) ?
C2 C3 . 1.384(3) ?
C2 C7 . 1.446(3) ?
C3 C4 . 1.379(4) ?
C4 C5 . 1.381(4) ?
C5 C6 . 1.382(3) ?
C7 N8 . 1.137(3) ?
N11 C16 . 1.336(3) ?
N11 C12 . 1.343(3) ?
C12 C13 . 1.387(3) ?
C12 C17 . 1.447(3) ?
C13 C14 . 1.383(3) ?
C14 C15 . 1.376(4) ?
C15 C16 . 1.391(3) ?
C17 N18 . 1.138(3) ?
N18 Ag1 3 2.318(2) ?
B1 F1 . 1.384(3) ?
B1 F4 . 1.388(3) ?
B1 F3 . 1.393(3) ?
B1 F2 . 1.398(3) ?
C3 H3 . .9500 ?
C4 H4 . .9500 ?
C5 H5 . .9500 ?
C6 H6 . .9500 ?
C13 H13 . .9500 ?
C14 H14 . .9500 ?
C15 H15 . .9500 ?
C16 H16 . .9500 ?

loop_
_geom_hbond_atom_site_label_D
_geom_hbond_atom_site_label_H
_geom_hbond_atom_site_label_A
_geom_hbond_site_symmetry_A
_geom_hbond_distance_DH
_geom_hbond_distance_HA
_geom_hbond_distance_DA
_geom_hbond_angle_DHA
C4 H4 N8 4_465 .95 2.56 3.184(3) 124
